data_7717589
loop_
_publ_author_name
'Kucheriv, Olesia I.'
'Haleliuk, Dmytro A.'
'Shova, Sergiu'
'Gural'skiy, Il'ya A.'

_publ_section_title
;
 Fine tuning of optical band gap in mixed halide aziridinium lead
 perovskites
;
_journal_name_full 'Dalton Transactions'
_journal_paper_doi 10.1039/D4DT02879A
_journal_year 2024
_chemical_formula_moiety 'Br0.848 I2.152 Pb, 4(C0.5 N0.25)'
_chemical_formula_sum 'C2 Br0.85 I2.15 N Pb'
_chemical_formula_weight 585.98
_space_group_crystal_system cubic
_space_group_IT_number 221
_space_group_name_Hall '-P 4 2 3'
_space_group_name_H-M_alt 'P m -3 m'
_atom_sites_solution_primary dual
_audit_creation_date 2024-09-05
_audit_creation_method
;
Olex2 1.5
(compiled 2024.02.16 svn.r378c4104 for OlexSys, GUI svn.r6928)
;
_audit_update_record
;
2024-10-12 deposited with the CCDC.	2024-11-27 downloaded from the CCDC.
;
_cell_angle_alpha 90
_cell_angle_beta 90
_cell_angle_gamma 90
_cell_formula_units_Z 1
_cell_length_a 6.2570(2)
_cell_length_b 6.2570(2)
_cell_length_c 6.2570(2)
_cell_measurement_reflns_used 475
_cell_measurement_temperature 293(2)
_cell_measurement_theta_max 68.4080
_cell_measurement_theta_min 7.0770
_cell_volume 244.962(14)
_computing_cell_refinement 'CrysAlisPro 1.171.41.93a (Rigaku OD, 2020)'
_computing_data_collection 'CrysAlisPro 1.171.41.93a (Rigaku OD, 2020)'
_computing_data_reduction 'CrysAlisPro 1.171.41.93a (Rigaku OD, 2020)'
_computing_molecular_graphics 'Olex2 1.5 (Dolomanov et al., 2009)'
_computing_publication_material 'Olex2 1.5 (Dolomanov et al., 2009)'
_computing_structure_refinement 'SHELXL 2018/3 (Sheldrick, 2015)'
_computing_structure_solution 'SHELXT  (Sheldrick, 2015)'
_diffrn_ambient_temperature 293(2)
_diffrn_detector 'Hybrid Pixel Array Detector'
_diffrn_detector_area_resol_mean 10.0000
_diffrn_detector_type HyPix
_diffrn_measured_fraction_theta_full 1.000
_diffrn_measured_fraction_theta_max 0.986
_diffrn_measurement_details
;
List of Runs (angles in degrees, time in seconds):

  # Type    Start    End  Width  t~exp~   \w     \q     \k     \f   Frames
#--------------------------------------------------------------------------
  1  \w    -27.00  34.00   0.50    0.11    --  -36.84  23.00 -92.00  122
  2  \w    -49.00 -23.00   0.50    0.45    -- -103.75  45.00-150.00   52
  3  \w    -79.00 -25.00   0.50    0.45    -- -103.75 111.00 -60.00  108
  4  \w    -77.00 -28.00   0.50    0.45    -- -103.75 143.00 132.00   98
  5  \w    -51.00 -25.00   0.50    0.45    -- -103.75  45.00  90.00   52
  6  \w   -174.00 -86.00   0.50    0.45    -- -103.75-104.00 -23.00  176
  7  \w   -161.00-135.00   0.50    0.45    -- -103.75-128.00-112.00   52
  8  \w   -107.00 -75.00   0.50    0.45    -- -103.75-128.00-112.00   64
  9  \w     34.00  60.00   0.50    0.45    --  109.47 -61.00 -60.00   52
 10  \w     32.00  68.00   0.50    0.45    --  109.47 -77.00 -90.00   72
 11  \w     72.00 102.00   0.50    0.45    --  109.47 -77.00 -90.00   60
 12  \w     70.00 111.00   0.50    0.11    --   36.84 178.00  60.00   82
 13  \w     85.00 113.00   0.50    0.11    --   36.84 178.00 -30.00   56
;
_diffrn_measurement_device 'four-circle diffractometer'
_diffrn_measurement_device_type 'XtaLAB Synergy, Dualflex, HyPix'
_diffrn_measurement_method '\w scans'
_diffrn_orient_matrix_type 'CrysAlisPro convention (1999,Acta A55,543-557)'
_diffrn_orient_matrix_UB_11 -0.0916121000
_diffrn_orient_matrix_UB_12 -0.2281543000
_diffrn_orient_matrix_UB_13 0.0094801000
_diffrn_orient_matrix_UB_21 -0.1393301000
_diffrn_orient_matrix_UB_22 0.0483567000
_diffrn_orient_matrix_UB_23 -0.1971181000
_diffrn_orient_matrix_UB_31 0.1813062000
_diffrn_orient_matrix_UB_32 -0.0788154000
_diffrn_orient_matrix_UB_33 -0.1470381000
_diffrn_radiation_monochromator mirror
_diffrn_radiation_probe x-ray
_diffrn_radiation_type 'Cu K\a'
_diffrn_radiation_wavelength 1.54184
_diffrn_reflns_av_unetI/netI 0.0187
_diffrn_reflns_Laue_measured_fraction_full 1.000
_diffrn_reflns_Laue_measured_fraction_max 0.986
_diffrn_reflns_limit_h_max 7
_diffrn_reflns_limit_h_min -7
_diffrn_reflns_limit_k_max 6
_diffrn_reflns_limit_k_min -7
_diffrn_reflns_limit_l_max 5
_diffrn_reflns_limit_l_min -7
_diffrn_reflns_number 195
_diffrn_reflns_point_group_measured_fraction_full 1.000
_diffrn_reflns_point_group_measured_fraction_max 0.986
_diffrn_reflns_theta_full 67.684
_diffrn_reflns_theta_max 71.154
_diffrn_reflns_theta_min 7.077
_diffrn_source 'micro-focus sealed X-ray tube'
_diffrn_source_type 'PhotonJet (Cu) X-ray Source'
_exptl_absorpt_coefficient_mu 90.091
_exptl_absorpt_correction_T_max 1.00000
_exptl_absorpt_correction_T_min 0.10855
_exptl_absorpt_correction_type multi-scan
_exptl_absorpt_process_details
;
CrysAlisPro 1.171.41.93a (Rigaku Oxford Diffraction, 2020)
Empirical absorption correction using spherical harmonics,
implemented in SCALE3 ABSPACK scaling algorithm.
;
_exptl_crystal_colour 'clear light black'
_exptl_crystal_density_diffrn 3.972
_exptl_crystal_description block
_exptl_crystal_F_000 245
_exptl_crystal_size_max 0.1
_exptl_crystal_size_mid 0.06
_exptl_crystal_size_min 0.05
_refine_diff_density_max 1.234
_refine_diff_density_min -1.885
_refine_diff_density_rms 0.316
_refine_ls_extinction_method none
_refine_ls_goodness_of_fit_ref 1.185
_refine_ls_hydrogen_treatment undef
_refine_ls_matrix_type full
_refine_ls_number_parameters 9
_refine_ls_number_reflns 195
_refine_ls_number_restraints 2
_refine_ls_restrained_S_all 1.179
_refine_ls_R_factor_all 0.0673
_refine_ls_R_factor_gt 0.0663
_refine_ls_shift/su_max 0.000
_refine_ls_shift/su_mean 0.000
_refine_ls_structure_factor_coef Fsqd
_refine_ls_weighting_details 'w=1/[\s^2^(Fo^2^)+(0.1502P)^2^] where P=(Fo^2^+2Fc^2^)/3'
_refine_ls_weighting_scheme calc
_refine_ls_wR_factor_gt 0.1820
_refine_ls_wR_factor_ref 0.1852
_reflns_Friedel_coverage 0.000
_reflns_number_gt 188
_reflns_number_total 195
_reflns_threshold_expression 'I > 2\s(I)'
_twin_special_details
;
Component 2 rotated by 70.4568\% 
around [-0.71 -0.00 -0.71] (reciprocal) or [-0.71 0.00 -0.71] (direct)
;
_cod_data_source_file d4dt02879a2.cif
_cod_data_source_block shs_49_ilgu_twin1_hklf4
_cod_original_cell_volume 244.96(2)
_cod_database_code 7717589
_shelx_shelxl_version_number 2018/3
_chemical_oxdiff_formula C2N1H6Pb1Br0.7I2.3
_chemical_oxdiff_usercomment HD32_230K
_shelx_space_group_comment
;
The symmetry employed for this shelxl refinement is uniquely defined
by the following loop, which should always be used as a source of
symmetry information in preference to the above space-group names.
They are only intended as comments.
;
_shelx_estimated_absorpt_t_max 0.094
_shelx_estimated_absorpt_t_min 0.040
_olex2_refinement_description
;
1. Twinned data refinement
 Scales: 0.66131
 0.33869
2. Shared sites
{Br1, I1}
3. Restrained distances
 C1_$1-C1_$2
 1.45 with sigma of 0.02
 C1_$2-N1_$3
 1.45 with sigma of 0.02
4. Uiso/Uaniso restraints and constraints
Uanis(Br1) = Uanis(I1)
Uiso(C1) = Uiso(N1)
5. Others
 Sof(I1)=0.0625*(1-FVAR(2))
 Sof(Br1)=0.0625*FVAR(2)
 Fixed Sof: C1(0.041675) N1(0.020825)
;
_olex2_submission_special_instructions 'No special instructions were received'
_oxdiff_exptl_absorpt_empirical_details
;
Empirical correction (ABSPACK) includes:
- Absorption correction using spherical harmonics
- Frame scaling
;
_oxdiff_exptl_absorpt_empirical_full_max 4.859
_oxdiff_exptl_absorpt_empirical_full_min 0.404
_oxdiff_twin_integration_method simultaneous
_oxdiff_twin_items 2

loop_
_space_group_symop_operation_xyz
'x, y, z'
'-x, -y, z'
'-x, y, -z'
'x, -y, -z'
'z, x, y'
'z, -x, -y'
'-z, -x, y'
'-z, x, -y'
'y, z, x'
'-y, z, -x'
'y, -z, -x'
'-y, -z, x'
'y, x, -z'
'-y, -x, -z'
'y, -x, z'
'-y, x, z'
'x, z, -y'
'-x, z, y'
'-x, -z, -y'
'x, -z, y'
'z, y, -x'
'z, -y, x'
'-z, y, x'
'-z, -y, -x'
'-x, -y, -z'
'x, y, -z'
'x, -y, z'
'-x, y, z'
'-z, -x, -y'
'-z, x, y'
'z, x, -y'
'z, -x, y'
'-y, -z, -x'
'y, -z, x'
'-y, z, x'
'y, z, -x'
'-y, -x, z'
'y, x, z'
'-y, x, -z'
'y, -x, -z'
'-x, -z, y'
'x, -z, -y'
'x, z, y'
'-x, z, -y'
'-z, -y, x'
'-z, y, -x'
'z, -y, -x'
'z, y, x'

loop_
_atom_site_label
_atom_site_type_symbol
_atom_site_fract_x
_atom_site_fract_y
_atom_site_fract_z
_atom_site_U_iso_or_equiv
_atom_site_adp_type
_atom_site_occupancy
_atom_site_site_symmetry_order
_atom_site_calc_flag
_atom_site_refinement_flags_posn
_atom_site_refinement_flags_adp
_atom_site_refinement_flags_occupancy
_atom_site_disorder_assembly
_atom_site_disorder_group
Pb1 Pb 0.500000 0.500000 0.500000 0.0289(15) Uani 1 48 d S T P . .
Br1 Br 0.500000 0.500000 0.000000 0.072(2) Uani 0.28(6) 16 d S T P A 1
I1 I 0.500000 0.500000 0.000000 0.072(2) Uani 0.72(6) 16 d S T P A 2
C1 C 0.000000 0.116(3) 0.000000 0.07(3) Uiso 0.3334 8 d S . P . .
N1 N 0.000000 0.141(5) -0.141(5) 0.07(3) Uiso 0.0833 4 d S . P . .

loop_
_atom_site_aniso_label
_atom_site_aniso_U_11
_atom_site_aniso_U_22
_atom_site_aniso_U_33
_atom_site_aniso_U_23
_atom_site_aniso_U_13
_atom_site_aniso_U_12
Pb1 0.0289(15) 0.0289(15) 0.0289(15) 0.000 0.000 0.000
Br1 0.099(3) 0.099(3) 0.020(2) 0.000 0.000 0.000
I1 0.099(3) 0.099(3) 0.020(2) 0.000 0.000 0.000

loop_
_atom_type_symbol
_atom_type_description
_atom_type_scat_dispersion_real
_atom_type_scat_dispersion_imag
_atom_type_scat_source
Br Br -0.6763 1.2805 'International Tables Vol C Tables 4.2.6.8 and 6.1.1.4'
C C 0.0181 0.0091 'International Tables Vol C Tables 4.2.6.8 and 6.1.1.4'
I I -0.3257 6.8362 'International Tables Vol C Tables 4.2.6.8 and 6.1.1.4'
N N 0.0311 0.0180 'International Tables Vol C Tables 4.2.6.8 and 6.1.1.4'
Pb Pb -4.0753 8.5060 'International Tables Vol C Tables 4.2.6.8 and 6.1.1.4'

loop_
_exptl_crystal_face_index_h
_exptl_crystal_face_index_k
_exptl_crystal_face_index_l
_exptl_crystal_face_perp_dist
-4 0 -1 0.0259
-4 1 2 0.0289
2 2 3 0.0306
3 -1 2 0.0284
-1 1 4 0.0259
2 0 4 0.0267
-2 0 -4 0.0276
3 -2 2 0.0267
0 0 4 0.0266
-1 0 -4 0.0304
3 -1 -2 0.0216
4 1 -1 0.0192
0 -3 3 0.0312
3 -3 -1 0.0243
-3 -2 1 0.0305
-3 1 2 0.0289
1 4 0 0.0571

loop_
_geom_angle_atom_site_label_1
_geom_angle_atom_site_label_2
_geom_angle_atom_site_label_3
_geom_angle
_geom_angle_site_symmetry_1
_geom_angle_site_symmetry_3
_geom_angle_publ_flag
Br1 Pb1 Br1 90.0 9_565 . ?
Br1 Pb1 Br1 90.0 . 9 ?
Br1 Pb1 Br1 90.0 9_565 1_556 ?
Br1 Pb1 Br1 90.0 5_655 9 ?
Br1 Pb1 Br1 90.0 9_565 5_655 ?
Br1 Pb1 Br1 90.0 9_565 5 ?
Br1 Pb1 Br1 180.0 5 5_655 ?
Br1 Pb1 Br1 90.0 1_556 9 ?
Br1 Pb1 Br1 90.0 . 5 ?
Br1 Pb1 Br1 90.0 5 9 ?
Br1 Pb1 Br1 180.0 9_565 9 ?
Br1 Pb1 Br1 90.0 . 5_655 ?
Br1 Pb1 Br1 90.0 1_556 5 ?
Br1 Pb1 Br1 90.0 1_556 5_655 ?
Br1 Pb1 Br1 180.0 . 1_556 ?
I1 Pb1 Br1 90.0 . 9 ?
I1 Pb1 Br1 180.0 . 1_556 ?
I1 Pb1 Br1 90.0 . 5_655 ?
I1 Pb1 Br1 90.0 . 5 ?
Pb1 Br1 Pb1 180.0 1_554 . ?
Pb1 I1 Pb1 180.0 1_554 . ?
C1 C1 C1 90.000(1) 10 9 ?
C1 C1 C1 60.000(1) 9 5 ?
C1 C1 C1 60.000(1) 10 5 ?
C1 C1 C1 60.0 10 29 ?
C1 C1 C1 60.000(1) 9 29 ?
C1 C1 C1 90.001(1) 29 5 ?
C1 C1 N1 94.4(10) 9 5 ?
C1 C1 N1 38.0(7) 9 29 ?
C1 C1 N1 38.0(7) 5 30 ?
C1 C1 N1 38.0(7) 9 30 ?
C1 C1 N1 38.0(7) 29 29 ?
C1 C1 N1 94.4(10) 5 29 ?
C1 C1 N1 94.4(10) 9 6 ?
C1 C1 N1 38.0(7) 5 5 ?
C1 C1 N1 94.4(10) 10 29 ?
C1 C1 N1 38.0(7) 10 6 ?
C1 C1 N1 94.4(10) 10 30 ?
C1 C1 N1 38.0(7) 10 5 ?
C1 C1 N1 38.0(7) 29 6 ?
C1 C1 N1 94.4(10) 29 30 ?
C1 C1 N1 94.4(10) 5 6 ?
C1 C1 N1 94.4(10) 29 5 ?
N1 C1 C1 97.1(14) 34 29 ?
N1 C1 C1 97.1(14) . 9 ?
N1 C1 C1 55(2) 26 5 ?
N1 C1 C1 145(2) 33 9 ?
N1 C1 C1 97.1(14) 26 10 ?
N1 C1 C1 97.1(14) 33 5 ?
N1 C1 C1 145(2) . 5 ?
N1 C1 C1 55(2) 33 10 ?
N1 C1 C1 97.1(14) . 10 ?
N1 C1 C1 97.1(14) 33 29 ?
N1 C1 C1 145(2) 34 10 ?
N1 C1 C1 55(2) 34 9 ?
N1 C1 C1 55(2) . 29 ?
N1 C1 C1 145(2) 26 29 ?
N1 C1 C1 97.1(14) 26 9 ?
N1 C1 C1 97.1(14) 34 5 ?
N1 C1 N1 59.1(8) 34 30 ?
N1 C1 N1 88.2(7) 34 . ?
N1 C1 N1 75.4(10) 6 29 ?
N1 C1 N1 88.2(7) 26 33 ?
N1 C1 N1 133.6(14) 26 29 ?
N1 C1 N1 120(2) 6 30 ?
N1 C1 N1 133.6(14) 26 6 ?
N1 C1 N1 75.4(10) 30 29 ?
N1 C1 N1 88.2(7) 33 . ?
N1 C1 N1 133.6(14) 34 6 ?
N1 C1 N1 133.6(14) 33 30 ?
N1 C1 N1 59.1(8) 26 5 ?
N1 C1 N1 59.1(8) 34 29 ?
N1 C1 N1 160(4) 34 33 ?
N1 C1 N1 133.6(14) . 30 ?
N1 C1 N1 133.6(14) 33 29 ?
N1 C1 N1 75.4(10) 30 5 ?
N1 C1 N1 160(4) 26 . ?
N1 C1 N1 59.1(8) . 6 ?
N1 C1 N1 59.1(8) 33 6 ?
N1 C1 N1 88.2(7) 34 26 ?
N1 C1 N1 120(2) 29 5 ?
N1 C1 N1 59.1(8) . 29 ?
N1 C1 N1 59.1(8) 33 5 ?
N1 C1 N1 75.4(10) 6 5 ?
N1 C1 N1 133.6(14) 34 5 ?
N1 C1 N1 59.1(8) 26 30 ?
N1 C1 N1 133.6(14) . 5 ?
C1 N1 C1 70(4) 29 . ?
C1 N1 C1 51(3) . 25 ?
C1 N1 C1 45(2) 29 10 ?
C1 N1 C1 18.7(16) 29 25 ?
C1 N1 C1 33.9(12) 9 25 ?
C1 N1 C1 18.7(16) . 5 ?
C1 N1 C1 33.9(12) 10 5 ?
C1 N1 C1 45(2) . 10 ?
C1 N1 C1 60(2) 9 10 ?
C1 N1 C1 45(2) . 9 ?
C1 N1 C1 33.9(12) 10 25 ?
C1 N1 C1 51(3) 29 5 ?
C1 N1 C1 45(2) 29 9 ?
C1 N1 C1 33.9(12) 9 5 ?
C1 N1 C1 32.5(10) 5 25 ?
C1 N1 N1 82.9(14) 29 34 ?
C1 N1 N1 52.3(5) 10 26 ?
C1 N1 N1 80(2) 29 26 ?
C1 N1 N1 45.9(4) . 33 ?
C1 N1 N1 82.9(14) . 29 ?
C1 N1 N1 52.3(5) 9 26 ?
C1 N1 N1 10(2) . 26 ?
C1 N1 N1 52.3(5) 10 2 ?
C1 N1 N1 82.9(14) . 6 ?
C1 N1 N1 82.9(14) 29 33 ?
C1 N1 N1 45.9(4) . 34 ?
C1 N1 N1 45.9(4) 29 29 ?
C1 N1 N1 10(2) 29 2 ?
C1 N1 N1 52.3(5) 9 2 ?
C1 N1 N1 80(2) . 2 ?
C1 N1 N1 45.9(4) 29 6 ?
N1 N1 C1 85.6(10) 6 9 ?
N1 N1 C1 70.1(3) 34 25 ?
N1 N1 C1 51.7(2) 29 25 ?
N1 N1 C1 51.7(2) 33 5 ?
N1 N1 C1 70.1(3) 6 5 ?
N1 N1 C1 61.2(5) 26 25 ?
N1 N1 C1 51.7(2) 34 5 ?
N1 N1 C1 38.0(7) 29 9 ?
N1 N1 C1 38.0(7) 33 10 ?
N1 N1 C1 85.6(10) 33 9 ?
N1 N1 C1 38.0(7) 6 10 ?
N1 N1 C1 85.6(10) 29 10 ?
N1 N1 C1 70.1(3) 29 5 ?
N1 N1 C1 28.8(5) 2 25 ?
N1 N1 C1 61.2(5) 2 5 ?
N1 N1 C1 85.6(10) 34 10 ?
N1 N1 C1 38.0(7) 34 9 ?
N1 N1 C1 28.8(5) 26 5 ?
N1 N1 C1 51.7(2) 6 25 ?
N1 N1 C1 70.1(3) 33 25 ?
N1 N1 N1 89.998(2) 34 33 ?
N1 N1 N1 89.998(2) 6 29 ?
N1 N1 N1 44.999(1) 33 26 ?
N1 N1 N1 60.0 34 29 ?
N1 N1 N1 45.0 34 26 ?
N1 N1 N1 89.999(1) 33 2 ?
N1 N1 N1 44.999(1) 29 2 ?
N1 N1 N1 89.998(3) 29 26 ?
N1 N1 N1 90.0 34 2 ?
N1 N1 N1 119.997(2) 34 6 ?
N1 N1 N1 119.997(2) 33 29 ?
N1 N1 N1 44.999(2) 6 2 ?
N1 N1 N1 90.0 26 2 ?
N1 N1 N1 59.999(1) 6 33 ?
N1 N1 N1 89.998(1) 6 26 ?

loop_
_geom_bond_atom_site_label_1
_geom_bond_atom_site_label_2
_geom_bond_distance
_geom_bond_site_symmetry_2
_geom_bond_publ_flag
Pb1 Br1 3.12850(10) 9_565 ?
Pb1 Br1 3.12850(10) . ?
Pb1 Br1 3.12850(10) 1_556 ?
Pb1 Br1 3.12850(10) 5_655 ?
Pb1 Br1 3.12850(10) 5 ?
Pb1 Br1 3.12850(10) 9 ?
Pb1 I1 3.12850(10) . ?
C1 C1 1.03(2) 29 ?
C1 C1 1.03(2) 5 ?
C1 C1 1.03(2) 10 ?
C1 C1 1.03(2) 9 ?
C1 N1 0.90(3) 34 ?
C1 N1 1.45(3) 29 ?
C1 N1 0.90(3) 26 ?
C1 N1 0.90(3) 33 ?
C1 N1 0.90(3) . ?
C1 N1 1.45(3) 30 ?
C1 N1 1.45(3) 6 ?
C1 N1 1.45(3) 5 ?
N1 N1 1.25(4) 34 ?
N1 N1 1.25(4) 6 ?
N1 N1 1.25(4) 33 ?
N1 N1 1.25(4) 29 ?
N1 N1 1.77(6) 26 ?
N1 N1 1.77(6) 2 ?

loop_
_geom_torsion_atom_site_label_1
_geom_torsion_atom_site_label_2
_geom_torsion_atom_site_label_3
_geom_torsion_atom_site_label_4
_geom_torsion
_geom_torsion_site_symmetry_1
_geom_torsion_site_symmetry_2
_geom_torsion_site_symmetry_3
_geom_torsion_site_symmetry_4
_geom_torsion_publ_flag
C1 C1 N1 C1 -45.45(18) 10 . . 29 ?
C1 C1 N1 C1 45.45(18) 9 . . 5 ?
C1 C1 N1 C1 45.45(18) 29 . . 10 ?
C1 C1 N1 C1 -45.45(18) 10 . . 5 ?
C1 C1 N1 C1 0.0 29 . . 5 ?
C1 C1 N1 C1 45.45(19) 9 . . 25 ?
C1 C1 N1 C1 45.45(18) 5 . . 10 ?
C1 C1 N1 C1 -45.45(18) 29 . . 9 ?
C1 C1 N1 C1 -45.45(18) 5 . . 9 ?
C1 C1 N1 C1 0.000(1) 5 . . 29 ?
C1 C1 N1 C1 -45.45(18) 10 . . 25 ?
C1 C1 N1 C1 90.9(4) 9 . . 10 ?
C1 C1 N1 C1 0.000(1) 29 . . 25 ?
C1 C1 N1 C1 45.45(18) 9 . . 29 ?
C1 C1 N1 C1 0.000(1) 5 . . 25 ?
C1 C1 N1 C1 -90.9(4) 10 . . 9 ?
C1 C1 N1 N1 180.000(10) 5 . . 26 ?
C1 C1 N1 N1 -145(2) 10 . . 34 ?
C1 C1 N1 N1 -134.55(19) 9 . . 26 ?
C1 C1 N1 N1 -45.45(18) 10 . . 2 ?
C1 C1 N1 N1 -45.45(18) 29 . . 29 ?
C1 C1 N1 N1 100(2) 29 . . 33 ?
C1 C1 N1 N1 -100(2) 29 . . 34 ?
C1 C1 N1 N1 90.9(4) 9 . . 6 ?
C1 C1 N1 N1 145(2) 9 . . 33 ?
C1 C1 N1 N1 45.45(18) 29 . . 6 ?
C1 C1 N1 N1 -100(2) 5 . . 34 ?
C1 C1 N1 N1 -54.5(18) 9 . . 34 ?
C1 C1 N1 N1 100(2) 5 . . 33 ?
C1 C1 N1 N1 45.45(18) 5 . . 6 ?
C1 C1 N1 N1 0.000(2) 5 . . 2 ?
C1 C1 N1 N1 -45.45(19) 5 . . 29 ?
C1 C1 N1 N1 -90.9(4) 10 . . 29 ?
C1 C1 N1 N1 -0.001(1) 10 . . 6 ?
C1 C1 N1 N1 54.5(18) 10 . . 33 ?
C1 C1 N1 N1 0.000(3) 29 . . 2 ?
C1 C1 N1 N1 0.001(1) 9 . . 29 ?
C1 C1 N1 N1 134.55(18) 10 . . 26 ?
C1 C1 N1 N1 180.000(9) 29 . . 26 ?
C1 C1 N1 N1 45.45(18) 9 . . 2 ?
N1 C1 N1 C1 145(2) 34 . . 10 ?
N1 C1 N1 C1 -12(3) 5 . . 10 ?
N1 C1 N1 C1 0.001(1) 6 . . 10 ?
N1 C1 N1 C1 -100(2) 33 . . 29 ?
N1 C1 N1 C1 45.45(18) 29 . . 29 ?
N1 C1 N1 C1 100(2) 34 . . 29 ?
N1 C1 N1 C1 180.000(3) 26 . . 29 ?
N1 C1 N1 C1 90.9(4) 29 . . 10 ?
N1 C1 N1 C1 54.5(18) 34 . . 9 ?
N1 C1 N1 C1 134.55(19) 26 . . 9 ?
N1 C1 N1 C1 -0.001(1) 29 . . 9 ?
N1 C1 N1 C1 58(3) 30 . . 5 ?
N1 C1 N1 C1 -58(3) 5 . . 29 ?
N1 C1 N1 C1 -45.45(18) 6 . . 25 ?
N1 C1 N1 C1 100(2) 34 . . 5 ?
N1 C1 N1 C1 58(3) 30 . . 29 ?
N1 C1 N1 C1 -45.45(18) 6 . . 5 ?
N1 C1 N1 C1 12(3) 30 . . 9 ?
N1 C1 N1 C1 45.45(19) 29 . . 5 ?
N1 C1 N1 C1 180.000(2) 26 . . 5 ?
N1 C1 N1 C1 100(2) 34 . . 25 ?
N1 C1 N1 C1 -54.5(18) 33 . . 10 ?
N1 C1 N1 C1 -100(2) 33 . . 25 ?
N1 C1 N1 C1 -145(2) 33 . . 9 ?
N1 C1 N1 C1 45.45(18) 29 . . 25 ?
N1 C1 N1 C1 -58(3) 5 . . 5 ?
N1 C1 N1 C1 -134.55(19) 26 . . 10 ?
N1 C1 N1 C1 180.000(3) 26 . . 25 ?
N1 C1 N1 C1 103(3) 30 . . 10 ?
N1 C1 N1 C1 -90.9(4) 6 . . 9 ?
N1 C1 N1 C1 -45.45(18) 6 . . 29 ?
N1 C1 N1 C1 -100(2) 33 . . 5 ?
N1 C1 N1 C1 58(3) 30 . . 25 ?
N1 C1 N1 C1 -58(3) 5 . . 25 ?
N1 C1 N1 C1 -103(3) 5 . . 9 ?
N1 C1 N1 N1 -145(2) 6 . . 34 ?
N1 C1 N1 N1 103(3) 30 . . 6 ?
N1 C1 N1 N1 -80(2) 34 . . 26 ?
N1 C1 N1 N1 -145(2) 33 . . 29 ?
N1 C1 N1 N1 -12(3) 5 . . 6 ?
N1 C1 N1 N1 -103(3) 5 . . 29 ?
N1 C1 N1 N1 -54.5(18) 33 . . 6 ?
N1 C1 N1 N1 180.000(4) 26 . . 2 ?
N1 C1 N1 N1 -42.3(12) 30 . . 34 ?
N1 C1 N1 N1 -134.55(18) 26 . . 6 ?
N1 C1 N1 N1 -122(3) 30 . . 26 ?
N1 C1 N1 N1 -45.45(18) 6 . . 2 ?
N1 C1 N1 N1 80(2) 33 . . 26 ?
N1 C1 N1 N1 -80(2) 26 . . 33 ?
N1 C1 N1 N1 -134.55(19) 29 . . 26 ?
N1 C1 N1 N1 122(3) 5 . . 26 ?
N1 C1 N1 N1 -158(5) 5 . . 34 ?
N1 C1 N1 N1 145(2) 29 . . 33 ?
N1 C1 N1 N1 145(2) 34 . . 6 ?
N1 C1 N1 N1 42.3(12) 5 . . 33 ?
N1 C1 N1 N1 54.5(18) 34 . . 29 ?
N1 C1 N1 N1 100(2) 34 . . 2 ?
N1 C1 N1 N1 -90.9(4) 6 . . 29 ?
N1 C1 N1 N1 12(3) 30 . . 29 ?
N1 C1 N1 N1 58(3) 30 . . 2 ?
N1 C1 N1 N1 -54.5(18) 29 . . 34 ?
N1 C1 N1 N1 -160(4) 34 . . 33 ?
N1 C1 N1 N1 45.45(18) 29 . . 2 ?
N1 C1 N1 N1 -58(3) 5 . . 2 ?
N1 C1 N1 N1 54.5(18) 6 . . 33 ?
N1 C1 N1 N1 134.55(18) 6 . . 26 ?
N1 C1 N1 N1 134.55(18) 26 . . 29 ?
N1 C1 N1 N1 -100(2) 33 . . 2 ?
N1 C1 N1 N1 158(5) 30 . . 33 ?
N1 C1 N1 N1 90.9(4) 29 . . 6 ?
N1 C1 N1 N1 80(2) 26 . . 34 ?
N1 C1 N1 N1 160(4) 33 . . 34 ?

loop_
_twin_individual_id
_twin_individual_mass_fraction_refined
_oxdiff_twin_reflns_isolated
_oxdiff_twin_reflns_overlapped
_twin_individual_twin_lattice_type
_twin_individual_twin_matrix_11
_twin_individual_twin_matrix_12
_twin_individual_twin_matrix_13
_twin_individual_twin_matrix_21
_twin_individual_twin_matrix_22
_twin_individual_twin_matrix_23
_twin_individual_twin_matrix_31
_twin_individual_twin_matrix_32
_twin_individual_twin_matrix_33
1 0.66131 424 190 ref 1.0000 0.0000 0.0000 0.0000 1.0000 0.0000 0.0000 0.0000 1.0000
2 0.33869 416 190 nmt 0.6672 0.6666 0.3337 -0.6666 0.3333 0.6665 0.3327 -0.6674 0.6669

loop_
_exptl_oxdiff_crystal_face_indexfrac_h
_exptl_oxdiff_crystal_face_indexfrac_k
_exptl_oxdiff_crystal_face_indexfrac_l
_exptl_oxdiff_crystal_face_x
_exptl_oxdiff_crystal_face_y
_exptl_oxdiff_crystal_face_z
-3.8911 -0.4515 -1.0752 0.4493 0.7323 -0.5118
-3.5739 0.9253 1.6843 0.1323 0.2107 -0.9686
1.6304 1.6413 3.3458 -0.4921 -0.8073 -0.3257
3.4673 -0.7867 1.9608 -0.1196 -0.9077 0.4023
-1.2993 0.9551 3.7289 -0.0635 -0.5078 -0.8591
1.8256 -0.0298 3.6310 -0.1260 -0.9715 -0.2006
-1.8498 0.0392 -3.6187 0.1262 0.9729 0.1936
3.3670 -1.5812 1.6222 0.0677 -0.8654 0.4966
0.0025 -0.1231 4.0613 0.0664 -0.8069 -0.5870
-0.8356 0.4988 -3.9447 -0.0746 0.9181 0.3892
3.2516 -0.8236 -2.2847 -0.1316 -0.0425 0.9904
3.6475 1.1542 -1.3603 -0.6104 -0.1843 0.7704
-0.0899 -2.9737 2.7615 0.7129 -0.6756 -0.1880
2.7543 -2.8797 -0.7640 0.3974 -0.3724 0.8387
-3.1945 -2.3433 0.9003 0.8358 0.1543 -0.5269
-2.8945 1.4405 2.4538 -0.0402 -0.0107 -0.9991
0.9392 3.9376 -0.3496 -0.9877 0.1285 -0.0887
